data_7202637
loop_
_publ_author_name
'Jim\'enez, Claudio A.'
'Belmar, Julio B.'
'Delgado, Fernando S.'
'Julve, Miguel'
'Ruiz-P\'erez, Catalina'

_publ_section_title
;
 Structural changes in the crystal packing of highly hindered
 symmetrical vicinal bis-amides
;
_journal_issue 9
_journal_name_full CrystEngComm
_journal_page_first 746
_journal_paper_doi 10.1039/b617605d
_journal_volume 9
_journal_year 2007
_chemical_formula_sum 'C35 H54 N2 O4'
_chemical_formula_weight 566.80
_chemical_name_systematic
;
?
;
_space_group_IT_number 45
_symmetry_cell_setting orthorhombic
_symmetry_space_group_name_Hall 'I 2 -2c'
_symmetry_space_group_name_H-M 'I b a 2'
_atom_sites_solution_hydrogens geom
_atom_sites_solution_primary direct
_atom_sites_solution_secondary difmap
_audit_creation_method SHELXL-97
_cell_angle_alpha 90.00
_cell_angle_beta 90.00
_cell_angle_gamma 90.00
_cell_formula_units_Z 8
_cell_length_a 23.029(4)
_cell_length_b 25.201(5)
_cell_length_c 12.087(3)
_cell_measurement_temperature 293(2)
_cell_volume 7015(3)
_computing_cell_refinement 'Dirax/lsq (Duisenberg & Schreurs, 1989-2000)'
_computing_data_collection 'Collect (Nonius BV, 1997-2000)'
_computing_data_reduction 'EvalCCD (Duisenberg & Schreurs 1990-2000)'
_computing_molecular_graphics 'DIAMOND 2.1d (Brandenburg &Putz GbR, 2000)'
_computing_publication_material 'WinGX publication routines (Farrugia, 1999)'
_computing_structure_refinement 'SHELXL-97 (Sheldrick, 1997)'
_computing_structure_solution 'SHELXS-97 (Sheldrick, 1997)'
_diffrn_ambient_temperature 293(2)
_diffrn_detector_area_resol_mean 9
_diffrn_measured_fraction_theta_full 0.972
_diffrn_measured_fraction_theta_max 0.972
_diffrn_measurement_device '95mm CCD camera on \k-goniostat'
_diffrn_measurement_device_type KappaCCD
_diffrn_measurement_method CCD
_diffrn_radiation_monochromator 'horizonally mounted graphite crystal'
_diffrn_radiation_source 'fine-focus sealed tube'
_diffrn_radiation_type MoK\a
_diffrn_radiation_wavelength 0.71073
_diffrn_reflns_av_R_equivalents 0.0420
_diffrn_reflns_av_sigmaI/netI 0.0641
_diffrn_reflns_limit_h_max 16
_diffrn_reflns_limit_h_min -26
_diffrn_reflns_limit_k_max 29
_diffrn_reflns_limit_k_min -26
_diffrn_reflns_limit_l_max 14
_diffrn_reflns_limit_l_min -11
_diffrn_reflns_number 15705
_diffrn_reflns_theta_full 24.50
_diffrn_reflns_theta_max 24.50
_diffrn_reflns_theta_min 6.48
_exptl_absorpt_coefficient_mu 0.069
_exptl_crystal_density_diffrn 1.073
_exptl_crystal_density_method 'not measured'
_exptl_crystal_F_000 2480
_refine_diff_density_max 0.134
_refine_diff_density_min -0.116
_refine_diff_density_rms 0.028
_refine_ls_abs_structure_details 'Flack H D (1983), Acta Cryst. A39, 876-881'
_refine_ls_abs_structure_Flack 1.8(11)
_refine_ls_extinction_method none
_refine_ls_goodness_of_fit_ref 1.040
_refine_ls_hydrogen_treatment mixed
_refine_ls_matrix_type full
_refine_ls_number_parameters 386
_refine_ls_number_reflns 5432
_refine_ls_number_restraints 1
_refine_ls_restrained_S_all 1.040
_refine_ls_R_factor_all 0.0870
_refine_ls_R_factor_gt 0.0463
_refine_ls_shift/su_max 0.000
_refine_ls_shift/su_mean 0.000
_refine_ls_structure_factor_coef Fsqd
_refine_ls_weighting_details 'calc w=1/[\s^2^(Fo^2^)+(0.0444P)^2^+0.9432P] where P=(Fo^2^+2Fc^2^)/3'
_refine_ls_weighting_scheme calc
_refine_ls_wR_factor_gt 0.0854
_refine_ls_wR_factor_ref 0.0979
_reflns_number_gt 3845
_reflns_number_total 5432
_reflns_threshold_expression >2sigma(I)
_cod_data_source_file b617605d.txt
_cod_data_source_block compound_2
_cod_original_sg_symbol_H-M Iba2
_cod_database_code 7202637

loop_
_symmetry_equiv_pos_as_xyz
'x, y, z'
'-x, -y, z'
'-x, y, z+1/2'
'x, -y, z+1/2'
'x+1/2, y+1/2, z+1/2'
'-x+1/2, -y+1/2, z+1/2'
'-x+1/2, y+1/2, z+1'
'x+1/2, -y+1/2, z+1'

loop_
_atom_site_label
_atom_site_type_symbol
_atom_site_fract_x
_atom_site_fract_y
_atom_site_fract_z
_atom_site_U_iso_or_equiv
_atom_site_adp_type
_atom_site_occupancy
_atom_site_symmetry_multiplicity
_atom_site_calc_flag
_atom_site_refinement_flags
_atom_site_disorder_assembly
_atom_site_disorder_group
C1 C 0.23407(11) 0.08079(9) -0.08666(18) 0.0373(6) Uani 1 1 d . . .
C2 C 0.26893(11) 0.04284(10) -0.13888(19) 0.0436(6) Uani 1 1 d . . .
C3 C 0.26180(11) -0.01116(9) -0.1156(2) 0.0428(6) Uani 1 1 d . . .
C4 C 0.21572(11) -0.02479(10) -0.0478(2) 0.0468(7) Uani 1 1 d . . .
H4 H 0.2098 -0.0606 -0.0334 0.056 Uiso 1 1 calc R . .
C5 C 0.17757(10) 0.01132(9) 0.00026(19) 0.0410(6) Uani 1 1 d . . .
C6 C 0.18877(11) 0.06431(9) -0.01912(19) 0.0399(6) Uani 1 1 d . . .
H6 H 0.1653 0.0897 0.0141 0.048 Uiso 1 1 calc R . .
C7 C 0.24852(11) 0.13746(9) -0.10189(19) 0.0385(6) Uani 1 1 d . . .
C8 C 0.24757(11) 0.22732(9) -0.02265(18) 0.0407(6) Uani 1 1 d . . .
H8A H 0.2126 0.2479 -0.0102 0.049 Uiso 1 1 calc R . .
H8B H 0.2626 0.2370 -0.0949 0.049 Uiso 1 1 calc R . .
C9 C 0.29241(11) 0.24245(9) 0.06504(19) 0.0385(6) Uani 1 1 d . . .
C10 C 0.34952(12) 0.21325(12) 0.0460(2) 0.0594(8) Uani 1 1 d . . .
H10A H 0.3431 0.1757 0.0512 0.089 Uiso 1 1 calc R . .
H10B H 0.3772 0.2239 0.1011 0.089 Uiso 1 1 calc R . .
H10C H 0.3642 0.2217 -0.0262 0.089 Uiso 1 1 calc R . .
C11 C 0.30205(13) 0.30195(10) 0.0579(2) 0.0593(8) Uani 1 1 d . . .
H11A H 0.3304 0.3125 0.1118 0.089 Uiso 1 1 calc R . .
H11B H 0.2661 0.3201 0.0722 0.089 Uiso 1 1 calc R . .
H11C H 0.3157 0.3110 -0.0148 0.089 Uiso 1 1 calc R . .
C12 C 0.27016(10) 0.22729(10) 0.17981(18) 0.0401(6) Uani 1 1 d . . .
H12A H 0.2703 0.1889 0.1861 0.048 Uiso 1 1 calc R . .
H12B H 0.2969 0.2411 0.2348 0.048 Uiso 1 1 calc R . .
C13 C 0.16575(11) 0.21512(10) 0.20870(18) 0.0402(6) Uani 1 1 d . . .
C14 C 0.10971(10) 0.23933(9) 0.23987(17) 0.0367(6) Uani 1 1 d . . .
C15 C 0.06808(11) 0.20823(10) 0.29280(19) 0.0448(6) Uani 1 1 d . . .
C16 C 0.01549(11) 0.23067(11) 0.3284(2) 0.0471(7) Uani 1 1 d . . .
C17 C 0.00645(11) 0.28304(11) 0.3015(2) 0.0503(7) Uani 1 1 d . . .
H17 H -0.0281 0.2985 0.3249 0.060 Uiso 1 1 calc R . .
C18 C 0.04511(11) 0.31505(10) 0.24160(19) 0.0440(6) Uani 1 1 d . . .
C19 C 0.09701(10) 0.29194(10) 0.21355(18) 0.0404(6) Uani 1 1 d . . .
H19 H 0.1246 0.3120 0.1758 0.048 Uiso 1 1 calc R . .
C20 C 0.30409(12) -0.05271(10) -0.1622(2) 0.0551(8) Uani 1 1 d . . .
C21 C 0.36598(14) -0.03800(14) -0.1272(3) 0.0850(10) Uani 1 1 d . . .
H21A H 0.3927 -0.0638 -0.1560 0.127 Uiso 1 1 calc R . .
H21B H 0.3684 -0.0375 -0.0479 0.127 Uiso 1 1 calc R . .
H21C H 0.3756 -0.0036 -0.1558 0.127 Uiso 1 1 calc R . .
C22 C 0.29870(16) -0.05586(13) -0.2884(3) 0.0841(10) Uani 1 1 d . . .
H22A H 0.2597 -0.0656 -0.3079 0.126 Uiso 1 1 calc R . .
H22B H 0.3253 -0.0820 -0.3163 0.126 Uiso 1 1 calc R . .
H22C H 0.3077 -0.0219 -0.3200 0.126 Uiso 1 1 calc R . .
C23 C 0.29173(15) -0.10790(11) -0.1158(3) 0.0789(10) Uani 1 1 d . . .
H23A H 0.2533 -0.1188 -0.1370 0.118 Uiso 1 1 calc R . .
H23B H 0.2945 -0.1070 -0.0366 0.118 Uiso 1 1 calc R . .
H23C H 0.3196 -0.1326 -0.1447 0.118 Uiso 1 1 calc R . .
C24 C 0.12635(12) -0.00785(10) 0.0694(2) 0.0527(7) Uani 1 1 d . . .
C25 C 0.09495(19) 0.03657(15) 0.1272(4) 0.1114(15) Uani 1 1 d . . .
H25A H 0.0810 0.0615 0.0733 0.167 Uiso 1 1 calc R . .
H25B H 0.1211 0.0541 0.1771 0.167 Uiso 1 1 calc R . .
H25C H 0.0627 0.0224 0.1679 0.167 Uiso 1 1 calc R . .
C26 C 0.08422(18) -0.0362(2) -0.0055(4) 0.157(2) Uani 1 1 d . . .
H26A H 0.1037 -0.0651 -0.0417 0.235 Uiso 1 1 calc R . .
H26B H 0.0697 -0.0119 -0.0600 0.235 Uiso 1 1 calc R . .
H26C H 0.0525 -0.0498 0.0375 0.235 Uiso 1 1 calc R . .
C27 C 0.1472(2) -0.04590(19) 0.1584(4) 0.1342(18) Uani 1 1 d . . .
H27A H 0.1671 -0.0751 0.1245 0.201 Uiso 1 1 calc R . .
H27B H 0.1144 -0.0589 0.1994 0.201 Uiso 1 1 calc R . .
H27C H 0.1732 -0.0277 0.2075 0.201 Uiso 1 1 calc R . .
C28 C -0.02954(13) 0.19816(11) 0.3937(2) 0.0616(8) Uani 1 1 d . . .
C29 C -0.04935(17) 0.15055(14) 0.3257(3) 0.0997(13) Uani 1 1 d . . .
H29A H -0.0164 0.1288 0.3081 0.150 Uiso 1 1 calc R . .
H29B H -0.0672 0.1627 0.2585 0.150 Uiso 1 1 calc R . .
H29C H -0.0769 0.1302 0.3676 0.150 Uiso 1 1 calc R . .
C30 C -0.00290(16) 0.18023(14) 0.5030(3) 0.0846(10) Uani 1 1 d . . .
H30A H 0.0306 0.1587 0.4886 0.127 Uiso 1 1 calc R . .
H30B H -0.0309 0.1600 0.5439 0.127 Uiso 1 1 calc R . .
H30C H 0.0084 0.2108 0.5454 0.127 Uiso 1 1 calc R . .
C31 C -0.08299(13) 0.23140(14) 0.4220(3) 0.0838(11) Uani 1 1 d . . .
H31A H -0.0714 0.2618 0.4646 0.126 Uiso 1 1 calc R . .
H31B H -0.1098 0.2104 0.4642 0.126 Uiso 1 1 calc R . .
H31C H -0.1014 0.2430 0.3550 0.126 Uiso 1 1 calc R . .
C32 C 0.02906(11) 0.37212(11) 0.2124(2) 0.0543(7) Uani 1 1 d . . .
C33 C 0.07132(14) 0.39653(12) 0.1307(3) 0.0724(9) Uani 1 1 d . . .
H33A H 0.0595 0.4322 0.1142 0.109 Uiso 1 1 calc R . .
H33B H 0.0716 0.3760 0.0638 0.109 Uiso 1 1 calc R . .
H33C H 0.1096 0.3968 0.1622 0.109 Uiso 1 1 calc R . .
C34 C -0.03141(13) 0.37304(15) 0.1581(3) 0.0851(11) Uani 1 1 d . . .
H34A H -0.0416 0.4089 0.1399 0.128 Uiso 1 1 calc R . .
H34B H -0.0595 0.3588 0.2086 0.128 Uiso 1 1 calc R . .
H34C H -0.0308 0.3520 0.0919 0.128 Uiso 1 1 calc R . .
C35 C 0.02847(16) 0.40540(12) 0.3169(3) 0.0829(10) Uani 1 1 d . . .
H35A H 0.0180 0.4413 0.2989 0.124 Uiso 1 1 calc R . .
H35B H 0.0663 0.4050 0.3501 0.124 Uiso 1 1 calc R . .
H35C H 0.0007 0.3911 0.3680 0.124 Uiso 1 1 calc R . .
N1 N 0.23238(9) 0.17149(8) -0.02393(18) 0.0421(5) Uani 1 1 d . . .
N2 N 0.21213(8) 0.24651(9) 0.20499(16) 0.0384(5) Uani 1 1 d . . .
O1 O 0.31050(9) 0.05788(8) -0.21147(16) 0.0672(6) Uani 1 1 d . . .
O2 O 0.07814(11) 0.15625(8) 0.31385(17) 0.0659(6) Uani 1 1 d . . .
O3 O 0.27614(8) 0.15285(6) -0.18513(13) 0.0563(5) Uani 1 1 d . . .
O4 O 0.16967(8) 0.16675(7) 0.18797(14) 0.0546(5) Uani 1 1 d . . .
H1N H 0.2156(11) 0.1594(10) 0.035(2) 0.049(8) Uiso 1 1 d . . .
H1O H 0.3054(15) 0.1012(16) -0.216(3) 0.110(12) Uiso 1 1 d . . .
H2N H 0.2109(10) 0.2809(10) 0.2309(19) 0.047(7) Uiso 1 1 d . . .
H2O H 0.1073(12) 0.1472(10) 0.282(2) 0.047(9) Uiso 1 1 d . . .

loop_
_atom_site_aniso_label
_atom_site_aniso_U_11
_atom_site_aniso_U_22
_atom_site_aniso_U_33
_atom_site_aniso_U_23
_atom_site_aniso_U_13
_atom_site_aniso_U_12
C1 0.0427(16) 0.0316(14) 0.0376(15) 0.0010(11) 0.0045(11) -0.0017(12)
C2 0.0463(17) 0.0394(17) 0.0451(15) 0.0015(11) 0.0085(12) -0.0019(13)
C3 0.0433(16) 0.0356(16) 0.0496(14) -0.0028(12) 0.0000(13) 0.0000(12)
C4 0.0505(17) 0.0328(15) 0.0572(16) -0.0012(12) -0.0003(14) -0.0056(13)
C5 0.0402(16) 0.0374(16) 0.0455(15) 0.0007(11) 0.0019(12) -0.0053(13)
C6 0.0416(15) 0.0390(16) 0.0393(14) -0.0048(10) 0.0025(12) 0.0029(12)
C7 0.0424(15) 0.0380(15) 0.0351(14) 0.0034(12) 0.0025(12) 0.0006(12)
C8 0.0541(16) 0.0328(14) 0.0351(13) 0.0021(10) -0.0002(12) 0.0001(12)
C9 0.0374(16) 0.0359(14) 0.0422(14) 0.0033(11) 0.0032(12) 0.0005(12)
C10 0.0447(17) 0.0678(19) 0.0656(18) 0.0029(14) 0.0121(14) 0.0059(15)
C11 0.065(2) 0.0448(17) 0.0682(18) 0.0038(13) -0.0020(15) -0.0125(14)
C12 0.0366(15) 0.0447(15) 0.0391(14) -0.0008(11) -0.0036(11) 0.0031(12)
C13 0.0434(16) 0.0412(16) 0.0362(13) -0.0065(11) 0.0048(12) -0.0035(14)
C14 0.0341(15) 0.0410(15) 0.0350(13) -0.0096(10) 0.0033(11) -0.0039(12)
C15 0.0494(17) 0.0415(17) 0.0433(14) -0.0068(12) 0.0057(13) -0.0071(14)
C16 0.0414(17) 0.0570(18) 0.0429(14) -0.0084(13) 0.0085(13) -0.0078(14)
C17 0.0374(16) 0.0602(19) 0.0532(16) -0.0058(14) 0.0089(13) 0.0003(14)
C18 0.0331(15) 0.0526(17) 0.0463(15) -0.0046(12) 0.0014(12) -0.0004(14)
C19 0.0348(15) 0.0461(16) 0.0402(14) -0.0030(11) 0.0037(12) -0.0091(12)
C20 0.0524(19) 0.0416(17) 0.071(2) -0.0058(13) 0.0042(15) 0.0071(14)
C21 0.058(2) 0.068(2) 0.128(3) -0.004(2) -0.001(2) 0.0123(17)
C22 0.100(3) 0.077(2) 0.076(2) -0.0198(17) 0.011(2) 0.0237(19)
C23 0.084(2) 0.0417(19) 0.111(3) -0.0052(17) 0.014(2) 0.0114(16)
C24 0.0511(17) 0.0452(16) 0.0618(16) -0.0021(13) 0.0135(14) -0.0136(14)
C25 0.115(3) 0.079(3) 0.140(3) -0.011(2) 0.081(3) -0.018(2)
C26 0.084(3) 0.246(6) 0.140(4) -0.068(4) 0.038(3) -0.102(4)
C27 0.118(4) 0.142(4) 0.143(4) 0.084(3) 0.058(3) 0.019(3)
C28 0.0552(19) 0.071(2) 0.0591(17) -0.0029(15) 0.0192(15) -0.0166(15)
C29 0.094(3) 0.105(3) 0.100(3) -0.021(2) 0.028(2) -0.058(2)
C30 0.088(3) 0.094(3) 0.072(2) 0.0178(19) 0.0270(19) -0.012(2)
C31 0.051(2) 0.104(3) 0.096(3) 0.0105(19) 0.0321(18) -0.0080(18)
C32 0.0381(16) 0.0541(17) 0.0707(18) 0.0005(14) 0.0038(14) 0.0022(13)
C33 0.062(2) 0.061(2) 0.095(2) 0.0186(16) 0.0019(18) 0.0047(17)
C34 0.048(2) 0.084(3) 0.123(3) 0.017(2) -0.0125(19) 0.0081(18)
C35 0.087(2) 0.065(2) 0.097(2) -0.0185(18) 0.013(2) 0.0049(18)
N1 0.0554(15) 0.0338(13) 0.0370(14) -0.0021(10) 0.0067(11) -0.0032(10)
N2 0.0352(13) 0.0380(13) 0.0420(11) -0.0098(10) 0.0027(9) -0.0008(11)
O1 0.0728(14) 0.0480(13) 0.0808(14) 0.0015(10) 0.0411(11) 0.0021(10)
O2 0.0681(16) 0.0469(14) 0.0828(14) 0.0006(10) 0.0309(13) -0.0038(11)
O3 0.0808(14) 0.0400(10) 0.0480(11) 0.0041(8) 0.0260(10) -0.0018(9)
O4 0.0549(12) 0.0411(11) 0.0678(12) -0.0123(8) 0.0195(9) -0.0037(9)

loop_
_atom_type_symbol
_atom_type_description
_atom_type_scat_dispersion_real
_atom_type_scat_dispersion_imag
_atom_type_scat_source
C C 0.0033 0.0016 'International Tables Vol C Tables 4.2.6.8 and 6.1.1.4'
H H 0.0000 0.0000 'International Tables Vol C Tables 4.2.6.8 and 6.1.1.4'
N N 0.0061 0.0033 'International Tables Vol C Tables 4.2.6.8 and 6.1.1.4'
O O 0.0106 0.0060 'International Tables Vol C Tables 4.2.6.8 and 6.1.1.4'

loop_
_geom_angle_atom_site_label_1
_geom_angle_atom_site_label_2
_geom_angle_atom_site_label_3
_geom_angle
_geom_angle_site_symmetry_1
_geom_angle_site_symmetry_3
_geom_angle_publ_flag
C6 C1 C2 119.5(2) . . ?
C6 C1 C7 122.1(2) . . ?
C2 C1 C7 118.4(2) . . ?
O1 C2 C1 120.5(2) . . ?
O1 C2 C3 119.1(2) . . ?
C1 C2 C3 120.5(2) . . ?
C4 C3 C2 116.8(2) . . ?
C4 C3 C20 122.3(2) . . ?
C2 C3 C20 121.0(2) . . ?
C3 C4 C5 124.7(2) . . ?
C6 C5 C4 116.3(2) . . ?
C6 C5 C24 123.0(2) . . ?
C4 C5 C24 120.7(2) . . ?
C5 C6 C1 122.0(2) . . ?
O3 C7 N1 120.8(2) . . ?
O3 C7 C1 120.9(2) . . ?
N1 C7 C1 118.2(2) . . ?
N1 C8 C9 114.36(19) . . ?
C11 C9 C10 110.0(2) . . ?
C11 C9 C12 110.3(2) . . ?
C10 C9 C12 107.79(19) . . ?
C11 C9 C8 107.8(2) . . ?
C10 C9 C8 111.0(2) . . ?
C12 C9 C8 109.94(19) . . ?
N2 C12 C9 114.53(18) . . ?
O4 C13 N2 121.1(2) . . ?
O4 C13 C14 121.2(2) . . ?
N2 C13 C14 117.7(2) . . ?
C15 C14 C19 119.7(2) . . ?
C15 C14 C13 119.1(2) . . ?
C19 C14 C13 121.2(2) . . ?
O2 C15 C14 120.8(2) . . ?
O2 C15 C16 118.6(2) . . ?
C14 C15 C16 120.5(2) . . ?
C17 C16 C15 116.4(2) . . ?
C17 C16 C28 122.0(2) . . ?
C15 C16 C28 121.6(2) . . ?
C16 C17 C18 125.3(2) . . ?
C19 C18 C17 115.9(2) . . ?
C19 C18 C32 123.6(2) . . ?
C17 C18 C32 120.5(2) . . ?
C18 C19 C14 122.0(2) . . ?
C23 C20 C21 107.0(3) . . ?
C23 C20 C22 107.6(2) . . ?
C21 C20 C22 111.2(3) . . ?
C23 C20 C3 111.6(2) . . ?
C21 C20 C3 108.9(2) . . ?
C22 C20 C3 110.4(2) . . ?
C25 C24 C26 108.8(3) . . ?
C25 C24 C27 107.0(3) . . ?
C26 C24 C27 109.2(4) . . ?
C25 C24 C5 113.0(2) . . ?
C26 C24 C5 108.6(3) . . ?
C27 C24 C5 110.1(3) . . ?
C29 C28 C30 110.8(3) . . ?
C29 C28 C31 108.1(3) . . ?
C30 C28 C31 107.0(2) . . ?
C29 C28 C16 110.2(2) . . ?
C30 C28 C16 109.3(2) . . ?
C31 C28 C16 111.5(2) . . ?
C35 C32 C33 108.9(2) . . ?
C35 C32 C18 109.3(2) . . ?
C33 C32 C18 112.2(2) . . ?
C35 C32 C34 109.8(3) . . ?
C33 C32 C34 107.3(3) . . ?
C18 C32 C34 109.4(2) . . ?
C7 N1 C8 124.5(2) . . ?
C13 N2 C12 123.2(2) . . ?

loop_
_geom_bond_atom_site_label_1
_geom_bond_atom_site_label_2
_geom_bond_distance
_geom_bond_site_symmetry_2
_geom_bond_publ_flag
C1 C6 1.388(3) . ?
C1 C2 1.399(3) . ?
C1 C7 1.478(3) . ?
C2 O1 1.353(3) . ?
C2 C3 1.399(3) . ?
C3 C4 1.384(3) . ?
C3 C20 1.537(3) . ?
C4 C5 1.392(3) . ?
C5 C6 1.380(3) . ?
C5 C24 1.524(3) . ?
C7 O3 1.252(3) . ?
C7 N1 1.327(3) . ?
C8 N1 1.450(3) . ?
C8 C9 1.528(3) . ?
C9 C11 1.518(3) . ?
C9 C10 1.524(4) . ?
C9 C12 1.527(3) . ?
C12 N2 1.454(3) . ?
C13 O4 1.248(3) . ?
C13 N2 1.330(3) . ?
C13 C14 1.476(3) . ?
C14 C15 1.394(3) . ?
C14 C19 1.395(3) . ?
C15 O2 1.355(3) . ?
C15 C16 1.404(3) . ?
C16 C17 1.375(3) . ?
C16 C28 1.539(4) . ?
C17 C18 1.403(3) . ?
C18 C19 1.372(3) . ?
C18 C32 1.526(4) . ?
C20 C23 1.526(4) . ?
C20 C21 1.532(4) . ?
C20 C22 1.533(4) . ?
C24 C25 1.504(4) . ?
C24 C26 1.508(5) . ?
C24 C27 1.519(5) . ?
C28 C29 1.524(4) . ?
C28 C30 1.525(5) . ?
C28 C31 1.528(4) . ?
C32 C35 1.516(4) . ?
C32 C33 1.517(4) . ?
C32 C34 1.540(4) . ?

loop_
_cod_related_entry_id
_cod_related_entry_database
_cod_related_entry_code
1 ChemSpider 21149158
